data_7204072
loop_
_publ_author_name
'Jones, Anthony C.'
'Williams, Paul A.'
'Bickley, Jamie F.'
'Steiner, Alexander'
'Davies, Hywel O.'
'Leedham, Timothy J.'
'Awaluddin, Amir'
'Pemble, Martyn E.'
'Critchlow, Gary W.'

_publ_section_title
;
 Synthesis and crystal structures of two new titanium alkoxy--diolate
 complexes. Potential precursors for oxide ceramics
;
_journal_issue 5
_journal_name_full 'Journal of Materials Chemistry'
_journal_page_first 1428
_journal_paper_doi 10.1039/b100411p
_journal_volume 11
_journal_year 2001
_chemical_formula_sum 'C28 H64 N4 O8 Ti2'
_chemical_formula_weight 680.76
_chemical_name_systematic
; 
? 
;
_space_group_IT_number 2
_symmetry_cell_setting triclinic
_symmetry_space_group_name_Hall '-P 1'
_symmetry_space_group_name_H-M 'P -1'
_atom_sites_solution_hydrogens geom
_atom_sites_solution_primary direct
_atom_sites_solution_secondary difmap
_audit_creation_method SHELXL-97
_cell_angle_alpha 110.358(17)
_cell_angle_beta 107.365(18)
_cell_angle_gamma 99.353(18)
_cell_formula_units_Z 1
_cell_length_a 9.3358(14)
_cell_length_b 10.0168(16)
_cell_length_c 11.4403(18)
_cell_measurement_temperature 213(2)
_cell_volume 913.9(3)
_computing_data_collection 'IPDS (STOE, 1997)'
_computing_data_reduction 'X-RED (STOE, 1996)'
_computing_structure_refinement 'SHELXL-97 (Sheldrick, 1997)'
_computing_structure_solution 'SHELXS-97 (Sheldrick, 1990)'
_diffrn_ambient_temperature 213(2)
_diffrn_detector_area_resol_mean 6.67
_diffrn_measured_fraction_theta_full 0.912
_diffrn_measured_fraction_theta_max 0.912
_diffrn_measurement_device_type 'Stoe IPDS'
_diffrn_measurement_method 'Image plate'
_diffrn_radiation_monochromator graphite
_diffrn_radiation_source 'fine-focus sealed tube'
_diffrn_radiation_type MoK\a
_diffrn_radiation_wavelength 0.71073
_diffrn_reflns_av_R_equivalents 0.0286
_diffrn_reflns_av_sigmaI/netI 0.0362
_diffrn_reflns_limit_h_max 10
_diffrn_reflns_limit_h_min -10
_diffrn_reflns_limit_k_max 11
_diffrn_reflns_limit_k_min -11
_diffrn_reflns_limit_l_max 13
_diffrn_reflns_limit_l_min -13
_diffrn_reflns_number 5798
_diffrn_reflns_theta_full 24.25
_diffrn_reflns_theta_max 24.25
_diffrn_reflns_theta_min 2.06
_exptl_absorpt_coefficient_mu 0.484
_exptl_absorpt_correction_type none
_exptl_crystal_colour colourless
_exptl_crystal_density_diffrn 1.237
_exptl_crystal_density_method 'not measured'
_exptl_crystal_description block
_exptl_crystal_F_000 368
_exptl_crystal_size_max 0.3
_exptl_crystal_size_mid 0.2
_exptl_crystal_size_min 0.15
_refine_diff_density_max 0.287
_refine_diff_density_min -0.215
_refine_diff_density_rms 0.044
_refine_ls_extinction_method none
_refine_ls_goodness_of_fit_ref 1.014
_refine_ls_hydrogen_treatment mixed
_refine_ls_matrix_type full
_refine_ls_number_parameters 190
_refine_ls_number_reflns 2692
_refine_ls_number_restraints 0
_refine_ls_restrained_S_all 1.014
_refine_ls_R_factor_all 0.0377
_refine_ls_R_factor_gt 0.0299
_refine_ls_shift/su_max 0.000
_refine_ls_shift/su_mean 0.000
_refine_ls_structure_factor_coef Fsqd
_refine_ls_weighting_details 'w=1/[\s^2^(Fo^2^)+(0.0549P)^2^+0.0000P] where P=(Fo^2^+2Fc^2^)/3'
_refine_ls_weighting_scheme calc
_refine_ls_wR_factor_gt 0.0794
_refine_ls_wR_factor_ref 0.0823
_reflns_number_gt 2219
_reflns_number_total 2692
_reflns_threshold_expression >2sigma(I)
_cod_data_source_file b100411p.txt
_cod_data_source_block tony33
_cod_depositor_comments
;
The following automatic conversions were performed:
'_symmetry_cell_setting' value 'Triclinic' changed to 'triclinic'
according to '/home/saulius/struct/CIF-dictionaries/cif_core.dic'
dictionary named 'cif_core.dic' version 2.4.1 from 2010-06-29.

Automatic conversion script
Id: cif_fix_enum 1527 2010-12-29 10:47:43Z saulius 

The following automatic conversions were performed:

'_refine_ls_weighting_scheme' value 'calc
w=1/[\s^2^(Fo^2^)+(0.0549P)^2^+0.0000P] where P=(Fo^2^+2Fc^2^)/3' was
changed to 'calc'. New tag '_refine_ls_weighting_details' was
created. The value of the new tag was set to
'w=1/[\s^2^(Fo^2^)+(0.0549P)^2^+0.0000P] where P=(Fo^2^+2Fc^2^)/3'.

Automatic conversion script
Id: cif_fix_values 3143 2015-03-26 13:38:13Z robertas 
;
_cod_original_cell_volume 913.9(2)
_cod_database_code 7204072

loop_
_symmetry_equiv_pos_as_xyz
'x, y, z'
'-x, -y, -z'

loop_
_atom_site_label
_atom_site_type_symbol
_atom_site_fract_x
_atom_site_fract_y
_atom_site_fract_z
_atom_site_U_iso_or_equiv
_atom_site_adp_type
_atom_site_occupancy
_atom_site_calc_flag
_atom_site_refinement_flags
_atom_site_disorder_assembly
_atom_site_disorder_group
C1 C 0.3654(3) 0.1933(2) 0.6181(2) 0.0303(5) Uani 1 d . . .
C2 C 0.2886(3) 0.0327(3) 0.5118(3) 0.0471(6) Uani 1 d . . .
H2A H 0.2243 -0.0226 0.5423 0.057 Uiso 1 calc R . .
H2B H 0.3695 -0.0132 0.4977 0.057 Uiso 1 calc R . .
H2C H 0.2231 0.0318 0.4276 0.057 Uiso 1 calc R . .
C3 C 0.4722(3) 0.1965(3) 0.7495(3) 0.0471(6) Uani 1 d . . .
H3A H 0.4104 0.1426 0.7826 0.056 Uiso 1 calc R . .
H3B H 0.5223 0.2991 0.8160 0.056 Uiso 1 calc R . .
H3C H 0.5521 0.1500 0.7336 0.056 Uiso 1 calc R . .
C4 C 0.2471(3) 0.2834(2) 0.6392(2) 0.0319(5) Uani 1 d . . .
C5 C 0.1724(3) 0.2590(3) 0.7345(3) 0.0492(7) Uani 1 d . . .
H5A H 0.1081 0.1561 0.6951 0.059 Uiso 1 calc R . .
H5B H 0.1072 0.3244 0.7489 0.059 Uiso 1 calc R . .
H5C H 0.2542 0.2810 0.8202 0.059 Uiso 1 calc R . .
C6 C 0.1187(3) 0.2534(3) 0.5059(3) 0.0440(6) Uani 1 d . . .
H6A H 0.0531 0.1506 0.4643 0.053 Uiso 1 calc R . .
H6B H 0.1665 0.2708 0.4459 0.053 Uiso 1 calc R . .
H6C H 0.0548 0.3196 0.5225 0.053 Uiso 1 calc R . .
C7 C 0.8310(3) 0.5172(3) 0.8276(2) 0.0390(6) Uani 1 d . . .
H7A H 0.8215 0.4154 0.7684 0.047 Uiso 1 calc R . .
H7B H 0.8542 0.5234 0.9191 0.047 Uiso 1 calc R . .
C8 C 0.9644(3) 0.6254(3) 0.8283(2) 0.0407(6) Uani 1 d . . .
H8A H 1.0594 0.5942 0.8512 0.049 Uiso 1 calc R . .
H8B H 0.9388 0.6210 0.7372 0.049 Uiso 1 calc R . .
C9 C 1.1041(3) 0.8787(3) 0.8981(3) 0.0512(7) Uani 1 d . . .
H9A H 1.1254 0.9807 0.9615 0.061 Uiso 1 calc R . .
H9B H 1.0560 0.8692 0.8066 0.061 Uiso 1 calc R . .
H9C H 1.2017 0.8533 0.9097 0.061 Uiso 1 calc R . .
C10 C 1.0655(4) 0.7999(3) 1.0622(2) 0.0589(7) Uani 1 d . . .
H10A H 1.0856 0.9033 1.1216 0.071 Uiso 1 calc R . .
H10B H 1.1634 0.7746 1.0783 0.071 Uiso 1 calc R . .
H10C H 0.9928 0.7361 1.0799 0.071 Uiso 1 calc R . .
C11 C 0.3002(2) 0.6459(2) 0.5265(2) 0.0275(5) Uani 1 d . . .
H11A H 0.1877 0.5954 0.4732 0.033 Uiso 1 calc R . .
H11B H 0.3323 0.7266 0.5013 0.033 Uiso 1 calc R . .
C12 C 0.3295(3) 0.7106(2) 0.6762(2) 0.0303(5) Uani 1 d . . .
H12A H 0.3200 0.8120 0.7052 0.036 Uiso 1 calc R . .
H12B H 0.2508 0.6495 0.6922 0.036 Uiso 1 calc R . .
C13 C 0.5074(3) 0.7477(3) 0.8959(2) 0.0427(6) Uani 1 d . . .
H13A H 0.6123 0.7495 0.9460 0.051 Uiso 1 calc R . .
H13B H 0.4304 0.6715 0.8977 0.051 Uiso 1 calc R . .
H13C H 0.4924 0.8442 0.9368 0.051 Uiso 1 calc R . .
C14 C 0.6098(3) 0.8260(2) 0.7531(2) 0.0350(5) Uani 1 d . . .
H14A H 0.7127 0.8258 0.8054 0.042 Uiso 1 calc R . .
H14B H 0.5970 0.9240 0.7922 0.042 Uiso 1 calc R . .
H14C H 0.6000 0.8022 0.6608 0.042 Uiso 1 calc R . .
N1 N 0.9976(2) 0.7784(2) 0.92268(18) 0.0371(4) Uani 1 d . . .
N2 N 0.4875(2) 0.71395(18) 0.75450(16) 0.0287(4) Uani 1 d . . .
O1 O 0.45949(16) 0.27333(14) 0.57191(13) 0.0256(3) Uani 1 d . . .
O2 O 0.34084(17) 0.43397(15) 0.69728(14) 0.0297(3) Uani 1 d . . .
O3 O 0.68836(17) 0.54780(16) 0.78272(14) 0.0337(4) Uani 1 d . . .
O4 O 0.38728(15) 0.54216(14) 0.49801(13) 0.0223(3) Uani 1 d . . .
Ti1 Ti 0.50306(4) 0.48029(4) 0.63971(3) 0.02143(13) Uani 1 d . . .

loop_
_atom_site_aniso_label
_atom_site_aniso_U_11
_atom_site_aniso_U_22
_atom_site_aniso_U_33
_atom_site_aniso_U_23
_atom_site_aniso_U_13
_atom_site_aniso_U_12
C1 0.0296(12) 0.0265(11) 0.0430(12) 0.0203(10) 0.0191(10) 0.0064(11)
C2 0.0501(17) 0.0268(12) 0.0716(17) 0.0203(12) 0.0365(14) 0.0054(13)
C3 0.0508(17) 0.0520(16) 0.0603(16) 0.0420(14) 0.0260(13) 0.0196(14)
C4 0.0295(13) 0.0282(12) 0.0426(12) 0.0180(10) 0.0184(10) 0.0046(11)
C5 0.0539(17) 0.0436(15) 0.0718(17) 0.0313(14) 0.0449(15) 0.0141(14)
C6 0.0253(13) 0.0456(15) 0.0606(15) 0.0261(12) 0.0144(11) 0.0052(12)
C7 0.0339(14) 0.0351(13) 0.0409(13) 0.0152(10) 0.0055(10) 0.0112(12)
C8 0.0290(13) 0.0393(14) 0.0441(13) 0.0083(11) 0.0121(10) 0.0101(12)
C9 0.0470(16) 0.0476(16) 0.0446(14) 0.0118(12) 0.0154(12) -0.0014(14)
C10 0.0621(19) 0.0578(18) 0.0418(14) 0.0174(13) 0.0126(13) 0.0022(16)
C11 0.0246(11) 0.0275(11) 0.0349(11) 0.0134(9) 0.0139(9) 0.0136(10)
C12 0.0333(13) 0.0243(11) 0.0378(11) 0.0114(9) 0.0197(10) 0.0122(10)
C13 0.0586(17) 0.0383(13) 0.0292(11) 0.0086(10) 0.0191(11) 0.0180(13)
C14 0.0372(14) 0.0206(11) 0.0363(12) 0.0064(9) 0.0099(10) 0.0019(11)
N1 0.0298(11) 0.0376(11) 0.0351(10) 0.0102(8) 0.0100(8) 0.0048(10)
N2 0.0336(11) 0.0243(9) 0.0275(9) 0.0091(7) 0.0130(8) 0.0079(9)
O1 0.0252(8) 0.0208(7) 0.0356(8) 0.0143(6) 0.0158(6) 0.0056(7)
O2 0.0342(9) 0.0255(8) 0.0381(8) 0.0157(6) 0.0220(7) 0.0097(7)
O3 0.0264(8) 0.0354(9) 0.0321(8) 0.0132(7) 0.0047(6) 0.0052(7)
O4 0.0217(7) 0.0190(7) 0.0288(7) 0.0100(6) 0.0125(6) 0.0076(6)
Ti1 0.0208(2) 0.0188(2) 0.0257(2) 0.01028(15) 0.00985(15) 0.00449(16)

loop_
_atom_type_symbol
_atom_type_description
_atom_type_scat_dispersion_real
_atom_type_scat_dispersion_imag
_atom_type_scat_source
C C 0.0020 0.0020 'International Tables Vol C Tables 4.2.6.8 and 6.1.1.4'
H H 0.0000 0.0000 'International Tables Vol C Tables 4.2.6.8 and 6.1.1.4'
N N 0.0040 0.0030 'International Tables Vol C Tables 4.2.6.8 and 6.1.1.4'
O O 0.0080 0.0060 'International Tables Vol C Tables 4.2.6.8 and 6.1.1.4'
Ti Ti 0.2480 0.4460 'International Tables Vol C Tables 4.2.6.8 and 6.1.1.4'

loop_
_geom_angle_atom_site_label_1
_geom_angle_atom_site_label_2
_geom_angle_atom_site_label_3
_geom_angle
_geom_angle_site_symmetry_1
_geom_angle_site_symmetry_3
_geom_angle_publ_flag
O1 C1 C3 108.14(18) . . ?
O1 C1 C2 108.89(17) . . ?
C3 C1 C2 110.00(19) . . ?
O1 C1 C4 102.95(15) . . ?
C3 C1 C4 112.31(18) . . ?
C2 C1 C4 114.12(19) . . ?
O2 C4 C5 109.27(18) . . ?
O2 C4 C6 108.15(17) . . ?
C5 C4 C6 109.6(2) . . ?
O2 C4 C1 103.57(16) . . ?
C5 C4 C1 113.89(18) . . ?
C6 C4 C1 112.07(18) . . ?
O3 C7 C8 111.40(18) . . ?
N1 C8 C7 113.63(19) . . ?
O4 C11 C12 110.02(15) . . ?
N2 C12 C11 109.68(15) . . ?
C8 N1 C10 112.2(2) . . ?
C8 N1 C9 110.08(19) . . ?
C10 N1 C9 109.3(2) . . ?
C12 N2 C14 111.26(16) . . ?
C12 N2 C13 110.64(17) . . ?
C14 N2 C13 109.07(17) . . ?
C12 N2 Ti1 103.77(12) . . ?
C14 N2 Ti1 108.66(12) . . ?
C13 N2 Ti1 113.38(12) . . ?
C1 O1 Ti1 118.88(11) . . ?
C4 O2 Ti1 118.31(12) . . ?
C7 O3 Ti1 142.44(14) . . ?
C11 O4 Ti1 121.10(11) . . ?
C11 O4 Ti1 123.94(11) . 2_666 ?
Ti1 O4 Ti1 108.93(6) . 2_666 ?
O3 Ti1 O1 103.43(7) . . ?
O3 Ti1 O2 107.98(7) . . ?
O1 Ti1 O2 80.05(6) . . ?
O3 Ti1 O4 139.26(6) . . ?
O1 Ti1 O4 111.22(6) . . ?
O2 Ti1 O4 98.69(6) . . ?
O3 Ti1 O4 92.96(6) . 2_666 ?
O1 Ti1 O4 83.37(6) . 2_666 ?
O2 Ti1 O4 155.75(6) . 2_666 ?
O4 Ti1 O4 71.07(6) . 2_666 ?
O3 Ti1 N2 81.88(7) . . ?
O1 Ti1 N2 158.50(6) . . ?
O2 Ti1 N2 78.51(6) . . ?
O4 Ti1 N2 73.79(6) . . ?
O4 Ti1 N2 117.47(6) 2_666 . ?

loop_
_geom_bond_atom_site_label_1
_geom_bond_atom_site_label_2
_geom_bond_distance
_geom_bond_site_symmetry_2
_geom_bond_publ_flag
C1 O1 1.427(2) . ?
C1 C3 1.522(3) . ?
C1 C2 1.524(3) . ?
C1 C4 1.558(3) . ?
C4 O2 1.417(3) . ?
C4 C5 1.522(3) . ?
C4 C6 1.526(3) . ?
C7 O3 1.402(3) . ?
C7 C8 1.508(4) . ?
C8 N1 1.451(3) . ?
C9 N1 1.455(3) . ?
C10 N1 1.452(3) . ?
C11 O4 1.430(2) . ?
C11 C12 1.523(3) . ?
C12 N2 1.468(3) . ?
C13 N2 1.478(3) . ?
C14 N2 1.473(3) . ?
N2 Ti1 2.3041(17) . ?
O1 Ti1 1.8665(14) . ?
O2 Ti1 1.8768(14) . ?
O3 Ti1 1.8131(15) . ?
O4 Ti1 2.0128(13) . ?
O4 Ti1 2.0909(13) 2_666 ?
Ti1 O4 2.0909(13) 2_666 ?

loop_
_geom_torsion_atom_site_label_1
_geom_torsion_atom_site_label_2
_geom_torsion_atom_site_label_3
_geom_torsion_atom_site_label_4
_geom_torsion
_geom_torsion_site_symmetry_1
_geom_torsion_site_symmetry_2
_geom_torsion_site_symmetry_3
_geom_torsion_site_symmetry_4
_geom_torsion_publ_flag
O1 C1 C4 O2 -40.33(19) . . . . ?
C3 C1 C4 O2 75.8(2) . . . . ?
C2 C1 C4 O2 -158.17(17) . . . . ?
O1 C1 C4 C5 -158.9(2) . . . . ?
C3 C1 C4 C5 -42.8(3) . . . . ?
C2 C1 C4 C5 83.3(3) . . . . ?
O1 C1 C4 C6 76.0(2) . . . . ?
C3 C1 C4 C6 -167.91(19) . . . . ?
C2 C1 C4 C6 -41.8(2) . . . . ?
O3 C7 C8 N1 64.3(2) . . . . ?
O4 C11 C12 N2 29.6(2) . . . . ?
C7 C8 N1 C10 69.5(3) . . . . ?
C7 C8 N1 C9 -168.46(19) . . . . ?
C11 C12 N2 C14 69.8(2) . . . . ?
C11 C12 N2 C13 -168.76(17) . . . . ?
C11 C12 N2 Ti1 -46.84(17) . . . . ?
C3 C1 O1 Ti1 -84.60(18) . . . . ?
C2 C1 O1 Ti1 155.89(14) . . . . ?
C4 C1 O1 Ti1 34.43(19) . . . . ?
C5 C4 O2 Ti1 157.22(15) . . . . ?
C6 C4 O2 Ti1 -83.56(18) . . . . ?
C1 C4 O2 Ti1 35.51(18) . . . . ?
C8 C7 O3 Ti1 106.4(2) . . . . ?
C12 C11 O4 Ti1 7.5(2) . . . . ?
C12 C11 O4 Ti1 -142.12(14) . . . 2_666 ?
C7 O3 Ti1 O1 35.5(2) . . . . ?
C7 O3 Ti1 O2 119.2(2) . . . . ?
C7 O3 Ti1 O4 -112.5(2) . . . . ?
C7 O3 Ti1 O4 -48.4(2) . . . 2_666 ?
C7 O3 Ti1 N2 -165.7(2) . . . . ?
C1 O1 Ti1 O3 92.53(14) . . . . ?
C1 O1 Ti1 O2 -13.75(13) . . . . ?
C1 O1 Ti1 O4 -109.29(13) . . . . ?
C1 O1 Ti1 O4 -175.99(14) . . . 2_666 ?
C1 O1 Ti1 N2 -9.6(2) . . . . ?
C4 O2 Ti1 O3 -115.88(14) . . . . ?
C4 O2 Ti1 O1 -14.88(13) . . . . ?
C4 O2 Ti1 O4 95.30(13) . . . . ?
C4 O2 Ti1 O4 32.7(2) . . . 2_666 ?
C4 O2 Ti1 N2 166.69(14) . . . . ?
C11 O4 Ti1 O3 -81.98(16) . . . . ?
Ti1 O4 Ti1 O3 71.67(10) 2_666 . . . ?
C11 O4 Ti1 O1 131.66(14) . . . . ?
Ti1 O4 Ti1 O1 -74.69(7) 2_666 . . . ?
C11 O4 Ti1 O2 49.02(14) . . . . ?
Ti1 O4 Ti1 O2 -157.32(7) 2_666 . . . ?
C11 O4 Ti1 O4 -153.66(17) . . . 2_666 ?
Ti1 O4 Ti1 O4 0.0 2_666 . . 2_666 ?
C11 O4 Ti1 N2 -26.24(14) . . . . ?
Ti1 O4 Ti1 N2 127.41(8) 2_666 . . . ?
C12 N2 Ti1 O3 -174.09(13) . . . . ?
C14 N2 Ti1 O3 67.44(13) . . . . ?
C13 N2 Ti1 O3 -54.01(16) . . . . ?
C12 N2 Ti1 O1 -68.0(2) . . . . ?
C14 N2 Ti1 O1 173.56(15) . . . . ?
C13 N2 Ti1 O1 52.1(2) . . . . ?
C12 N2 Ti1 O2 -63.77(12) . . . . ?
C14 N2 Ti1 O2 177.76(13) . . . . ?
C13 N2 Ti1 O2 56.31(15) . . . . ?
C12 N2 Ti1 O4 38.92(12) . . . . ?
C14 N2 Ti1 O4 -79.55(13) . . . . ?
C13 N2 Ti1 O4 159.00(16) . . . . ?
C12 N2 Ti1 O4 96.79(13) . . . 2_666 ?
C14 N2 Ti1 O4 -21.68(14) . . . 2_666 ?
C13 N2 Ti1 O4 -143.13(15) . . . 2_666 ?
